data_1557336
loop_
_publ_author_name
'Payne, Daniel T.'
'Webre, Whitney A.'
'Gobeze, Habtom B.'
'Seetharaman, Sairaman'
'Matsushita, Yoshitaka'
'Karr, Paul A.'
'Chahal, Mandeep K.'
'Labuta, Jan'
'Jevasuwan, Wipakorn'
'Fukata, Naoki'
'Fossey, John S.'
'Ariga, Katsuhiko'
'D'Souza, Francis'
'Hill, Jonathan P.'

_publ_section_title
;
 Nanomolecular singlet oxygen photosensitizers based on
 hemiquinonoid-resorcinarenes, the fuchsonarenes.
;
_journal_issue 10
_journal_name_full 'Chemical science'
_journal_page_first 2614
_journal_page_last 2620
_journal_paper_doi 10.1039/d0sc00651c
_journal_volume 11
_journal_year 2020
_chemical_formula_sum 'C76 H74 O11'
_chemical_formula_weight 1163.35
_chemical_name_common rctt-4
_space_group_crystal_system triclinic
_space_group_IT_number 2
_space_group_name_Hall '-P 1'
_space_group_name_H-M_alt 'P -1'
_atom_sites_solution_hydrogens mixed
_audit_creation_method SHELXL-2014/7
_audit_update_record
;
2019-06-18 deposited with the CCDC.	2020-02-12 downloaded from the CCDC.
;
_cell_angle_alpha 61.7110(10)
_cell_angle_beta 79.0370(10)
_cell_angle_gamma 74.2950(10)
_cell_formula_units_Z 2
_cell_length_a 13.0381(3)
_cell_length_b 16.6752(4)
_cell_length_c 17.4483(4)
_cell_measurement_reflns_used 4678
_cell_measurement_temperature 113(2)
_cell_measurement_theta_max 34.20
_cell_measurement_theta_min 2.41
_cell_volume 3207.14(13)
_computing_cell_refinement 'CrystalClear (Rigaku, 1997--2002)'
_computing_data_collection 'CrystalClear (Rigaku, 1997--2002)'
_computing_data_reduction 'CrystalClear (Rigaku, 1997--2002)'
_computing_structure_refinement 'SHELXL-2014/7 (Sheldrick, 2014)'
_computing_structure_solution 'SHELXT (Sheldrick, 2014)'
_diffrn_ambient_temperature 213(2)
_diffrn_detector_area_resol_mean 28.5714
_diffrn_measured_fraction_theta_full 0.999
_diffrn_measured_fraction_theta_max 0.916
_diffrn_measurement_device
;
Rigaku AFC11 Saturn724+ (4x4 bin mode)
;
_diffrn_measurement_method dtprofit.ref
_diffrn_radiation_detector CCD
_diffrn_radiation_monochromator Confocal
_diffrn_radiation_source 'Rotating Anode'
_diffrn_radiation_type MoK\a
_diffrn_radiation_wavelength 0.71073
_diffrn_reflns_av_R_equivalents 0.0400
_diffrn_reflns_av_unetI/netI 0.0541
_diffrn_reflns_Laue_measured_fraction_full 0.999
_diffrn_reflns_Laue_measured_fraction_max 0.916
_diffrn_reflns_limit_h_max 19
_diffrn_reflns_limit_h_min -22
_diffrn_reflns_limit_k_max 27
_diffrn_reflns_limit_k_min -28
_diffrn_reflns_limit_l_max 25
_diffrn_reflns_limit_l_min -29
_diffrn_reflns_number 73621
_diffrn_reflns_point_group_measured_fraction_full 0.999
_diffrn_reflns_point_group_measured_fraction_max 0.916
_diffrn_reflns_theta_full 25.242
_diffrn_reflns_theta_max 36.906
_diffrn_reflns_theta_min 2.175
_exptl_absorpt_coefficient_mu 0.080
_exptl_absorpt_correction_T_max 0.4388
_exptl_absorpt_correction_T_min 0.3992
_exptl_absorpt_correction_type multi-scan
_exptl_absorpt_process_details
;
CrystalClear (Rigaku, 1997--2002)
;
_exptl_crystal_colour White
_exptl_crystal_density_diffrn 1.205
_exptl_crystal_description Chunk
_exptl_crystal_F_000 1236
_exptl_crystal_size_max 0.268
_exptl_crystal_size_mid 0.209
_exptl_crystal_size_min 0.117
_refine_diff_density_max 3.520
_refine_diff_density_min -0.459
_refine_diff_density_rms 0.093
_refine_ls_extinction_coef 0.0045(10)
_refine_ls_extinction_expression Fc^*^=kFc[1+0.001xFc^2^\l^3^/sin(2\q)]^-1/4^
_refine_ls_extinction_method 'SHELXL-2014/7 (Sheldrick 2014'
_refine_ls_goodness_of_fit_ref 1.034
_refine_ls_hydrogen_treatment mixed
_refine_ls_matrix_type full
_refine_ls_number_parameters 825
_refine_ls_number_reflns 29697
_refine_ls_number_restraints 0
_refine_ls_restrained_S_all 1.034
_refine_ls_R_factor_all 0.0986
_refine_ls_R_factor_gt 0.0666
_refine_ls_shift/su_max 0.001
_refine_ls_shift/su_mean 0.000
_refine_ls_structure_factor_coef Fsqd
_refine_ls_weighting_details 'w=1/[\s^2^(Fo^2^)+(0.1098P)^2^+0.9368P] where P=(Fo^2^+2Fc^2^)/3'
_refine_ls_weighting_scheme calc
_refine_ls_wR_factor_gt 0.1778
_refine_ls_wR_factor_ref 0.2040
_reflns_Friedel_coverage 0.000
_reflns_number_gt 20630
_reflns_number_total 29697
_reflns_threshold_expression 'I > 2\s(I)'
_cod_data_source_file d0sc00651c2.cif
_cod_data_source_block shelx_CCDC4
_cod_depositor_comments 'Adding full bibliography for 1557331--1557337.cif.'
_cod_database_code 1557336
_shelx_shelxl_version_number 2014/7
_shelx_space_group_comment
;
The symmetry employed for this shelxl refinement is uniquely defined
by the following loop, which should always be used as a source of
symmetry information in preference to the above space-group names.
They are only intended as comments.
;
_shelx_estimated_absorpt_t_min 0.979
_shelx_estimated_absorpt_t_max 0.991

loop_
_space_group_symop_operation_xyz
'x, y, z'
'-x, -y, -z'

loop_
_atom_site_label
_atom_site_type_symbol
_atom_site_fract_x
_atom_site_fract_y
_atom_site_fract_z
_atom_site_U_iso_or_equiv
_atom_site_adp_type
_atom_site_occupancy
_atom_site_site_symmetry_order
_atom_site_calc_flag
_atom_site_refinement_flags_posn
_atom_site_refinement_flags_adp
_atom_site_refinement_flags_occupancy
_atom_site_disorder_assembly
_atom_site_disorder_group
O1 O 0.45603(6) 0.23705(5) 0.11477(5) 0.01806(15) Uani 1 1 d . . . . .
O2 O 0.18058(6) 0.50756(6) -0.03172(5) 0.01847(15) Uani 1 1 d . . . . .
O3 O 0.91499(6) 0.22867(5) 0.06400(5) 0.01727(14) Uani 1 1 d . . . . .
O4 O 0.88480(8) 0.10101(7) 0.06469(8) 0.0333(2) Uani 1 1 d . . . . .
O5 O 0.64712(7) 0.14351(6) 0.30064(5) 0.02070(16) Uani 1 1 d . . . . .
O6 O 0.76248(9) 0.16677(7) 0.36669(6) 0.0298(2) Uani 1 1 d . . . . .
O7 O 0.48749(7) 0.43496(7) 0.46999(6) 0.02265(17) Uani 1 1 d . . . . .
H7O H 0.546(2) 0.4440(17) 0.4733(16) 0.057(7) Uiso 1 1 d . . . . .
O8 O 0.31809(7) 0.16810(6) 0.18980(7) 0.0298(2) Uani 1 1 d . . . . .
O9 O 0.17579(10) 0.40048(7) -0.07554(8) 0.0368(3) Uani 1 1 d . . . . .
O10 O 0.22138(8) 0.77936(7) 0.25190(6) 0.02435(18) Uani 1 1 d . . . . .
H10O H 0.1623(19) 0.8007(16) 0.2626(15) 0.047(6) Uiso 1 1 d . . . . .
C1 C 0.63925(13) -0.09464(9) 0.24084(11) 0.0341(3) Uani 1 1 d . . . . .
H1 H 0.6898 -0.1521 0.2596 0.041 Uiso 1 1 calc R U . . .
C2 C 0.67268(11) -0.01215(9) 0.18459(10) 0.0309(3) Uani 1 1 d . . . . .
H2 H 0.7459 -0.0133 0.1647 0.037 Uiso 1 1 calc R U . . .
C3 C 0.59921(10) 0.07212(8) 0.15731(8) 0.0233(2) Uani 1 1 d . . . . .
H3 H 0.6219 0.1286 0.1186 0.028 Uiso 1 1 calc R U . . .
C4 C 0.49208(9) 0.07341(7) 0.18702(8) 0.01986(19) Uani 1 1 d . . . . .
C5 C 0.41110(9) 0.16152(7) 0.16521(7) 0.01820(18) Uani 1 1 d . . . . .
C6 C 0.39324(8) 0.32483(7) 0.10179(7) 0.01531(17) Uani 1 1 d . . . . .
C7 C 0.41480(8) 0.36619(7) 0.14812(6) 0.01383(16) Uani 1 1 d . . . . .
C8 C 0.49719(8) 0.31108(7) 0.21578(6) 0.01460(16) Uani 1 1 d . . . . .
H8 H 0.4771 0.2492 0.2525 0.018 Uiso 1 1 calc R U . A 2
C9 C 0.60816(8) 0.29033(7) 0.17395(6) 0.01436(16) Uani 1 1 d . . . . .
C10 C 0.64215(8) 0.35088(7) 0.09021(6) 0.01411(16) Uani 1 1 d . . . . .
H10 H 0.5946 0.4077 0.0587 0.017 Uiso 1 1 calc R U . . .
C11 C 0.74299(8) 0.33143(7) 0.05094(6) 0.01408(16) Uani 1 1 d . . . . .
C12 C 0.22136(8) 0.60400(7) 0.04172(6) 0.01396(16) Uani 1 1 d . . . . .
H12 H 0.1448 0.6043 0.0408 0.017 Uiso 1 1 calc R U . B 2
C13 C 0.28202(8) 0.50429(7) 0.06709(6) 0.01353(16) Uani 1 1 d . . . . .
C14 C 0.35858(8) 0.45706(7) 0.12854(6) 0.01370(16) Uani 1 1 d . . . . .
H14 H 0.3730 0.4878 0.1581 0.016 Uiso 1 1 calc R U . . .
C15 C 0.45874(11) -0.00949(8) 0.24319(9) 0.0276(2) Uani 1 1 d . . . . .
H15 H 0.3856 -0.0085 0.2633 0.033 Uiso 1 1 calc R U . . .
C16 C 0.53243(13) -0.09346(9) 0.26981(11) 0.0334(3) Uani 1 1 d . . . . .
H16 H 0.5097 -0.1501 0.3078 0.040 Uiso 1 1 calc R U . . .
C17 C -0.12532(10) 0.66503(11) -0.21689(9) 0.0312(3) Uani 1 1 d . . . . .
H17 H -0.1838 0.7073 -0.2500 0.037 Uiso 1 1 calc R U . C 2
C18 C -0.08478(11) 0.58091(11) -0.21996(9) 0.0304(3) Uani 1 1 d . . . . .
H18 H -0.1160 0.5651 -0.2545 0.037 Uiso 1 1 calc R U . . .
C19 C 0.00141(10) 0.51961(9) -0.17270(8) 0.0240(2) Uani 1 1 d . . . . .
H19 H 0.0293 0.4618 -0.1750 0.029 Uiso 1 1 calc R U . . .
C20 C 0.04713(9) 0.54274(8) -0.12186(7) 0.01852(19) Uani 1 1 d . . . . .
C21 C 0.14045(9) 0.47469(8) -0.07467(7) 0.01915(19) Uani 1 1 d . . . . .
C22 C 0.26175(8) 0.45682(7) 0.02502(7) 0.01485(17) Uani 1 1 d . . . . .
C23 C 0.81094(8) 0.24794(7) 0.09933(7) 0.01562(17) Uani 1 1 d . . . . .
C24 C 0.94553(9) 0.14895(8) 0.05369(8) 0.01991(19) Uani 1 1 d . . . . .
C25 C 1.06157(9) 0.12928(8) 0.02985(7) 0.01879(19) Uani 1 1 d . . . . .
C26 C 1.23501(11) 0.16816(11) -0.01067(11) 0.0316(3) Uani 1 1 d . . . . .
H26 H 1.2795 0.2107 -0.0247 0.038 Uiso 1 1 calc R U . D 2
C27 C 1.27883(11) 0.08234(11) -0.01029(11) 0.0350(3) Uani 1 1 d . . . . .
H27 H 1.3533 0.0662 -0.0238 0.042 Uiso 1 1 calc R U . . .
C28 C 1.21446(11) 0.01995(10) 0.00967(10) 0.0303(3) Uani 1 1 d . . . . .
H28 H 1.2448 -0.0387 0.0097 0.036 Uiso 1 1 calc R U . . .
C29 C 1.10585(10) 0.04329(8) 0.02949(8) 0.0233(2) Uani 1 1 d . . . . .
H29 H 1.0616 0.0008 0.0428 0.028 Uiso 1 1 calc R U . . .
C30 C 0.78160(9) 0.18640(7) 0.18305(7) 0.01817(18) Uani 1 1 d . . . . .
H30 H 0.8297 0.1302 0.2151 0.022 Uiso 1 1 calc R U . . .
C31 C 0.68036(9) 0.20886(7) 0.21895(7) 0.01679(18) Uani 1 1 d . . . . .
C32 C 0.70240(10) 0.12191(8) 0.37003(7) 0.0222(2) Uani 1 1 d . . . . .
C33A C 0.68108(11) 0.03617(8) 0.44715(8) 0.0195(2) Uani 0.9196(19) 1 d . . P E 1
C34A C 0.62902(12) -0.02365(9) 0.44153(9) 0.0240(3) Uani 0.9196(19) 1 d . . P E 1
H34A H 0.6025 -0.0083 0.3881 0.029 Uiso 0.9196(19) 1 calc R U P E 1
C35A C 0.61655(13) -0.10610(10) 0.51521(11) 0.0303(3) Uani 0.9196(19) 1 d . . P E 1
H35A H 0.5812 -0.1475 0.5125 0.036 Uiso 0.9196(19) 1 calc R U P E 1
C36A C 0.65602(14) -0.12766(11) 0.59280(10) 0.0313(3) Uani 0.9196(19) 1 d . . P E 1
H36A H 0.6478 -0.1843 0.6428 0.038 Uiso 0.9196(19) 1 calc R U P E 1
C37A C 0.70711(14) -0.06815(11) 0.59877(9) 0.0304(3) Uani 0.9196(19) 1 d . . P E 1
H37A H 0.7329 -0.0835 0.6525 0.036 Uiso 0.9196(19) 1 calc R U P E 1
C38A C 0.72020(12) 0.01395(10) 0.52564(9) 0.0254(3) Uani 0.9196(19) 1 d . . P E 1
H38A H 0.7557 0.0550 0.5288 0.031 Uiso 0.9196(19) 1 calc R U P E 1
C33B C 0.6489(14) 0.0218(11) 0.4366(10) 0.0195(2) Uani 0.0804(19) 1 d . . P E 2
C34B C 0.5968(14) -0.0251(11) 0.4173(11) 0.0240(3) Uani 0.0804(19) 1 d . . P E 2
H34B H 0.5759 -0.0026 0.3601 0.029 Uiso 0.0804(19) 1 calc R U P E 2
C35B C 0.5755(15) -0.1070(11) 0.4842(12) 0.0303(3) Uani 0.0804(19) 1 d . . P E 2
H35B H 0.5374 -0.1436 0.4765 0.036 Uiso 0.0804(19) 1 calc R U P E 2
C36B C 0.6149(16) -0.1348(12) 0.5686(13) 0.0313(3) Uani 0.0804(19) 1 d . . P E 2
H36B H 0.6034 -0.1928 0.6150 0.038 Uiso 0.0804(19) 1 calc R U P E 2
C37B C 0.6674(18) -0.0843(15) 0.5869(11) 0.0304(3) Uani 0.0804(19) 1 d . . P E 2
H37B H 0.6898 -0.1040 0.6430 0.036 Uiso 0.0804(19) 1 calc R U P E 2
C38B C 0.6837(15) -0.0023(12) 0.5148(10) 0.0254(3) Uani 0.0804(19) 1 d . . P E 2
H38B H 0.7194 0.0373 0.5202 0.031 Uiso 0.0804(19) 1 calc R U P E 2
C39 C 0.49586(8) 0.35049(7) 0.27895(6) 0.01501(17) Uani 1 1 d . . . F 2
C40 C 0.58681(8) 0.36894(7) 0.29195(7) 0.01646(17) Uani 1 1 d . . . F 2
H40 H 0.6501 0.3630 0.2560 0.020 Uiso 1 1 calc R U . F 2
C41 C 0.58900(9) 0.39603(8) 0.35600(7) 0.01723(18) Uani 1 1 d . . . F 2
C42 C 0.69480(9) 0.40797(8) 0.37234(7) 0.01943(19) Uani 1 1 d . . . F 2
C43 C 0.68871(10) 0.50870(9) 0.35532(9) 0.0240(2) Uani 1 1 d . . . F 2
H43A H 0.6305 0.5255 0.3932 0.036 Uiso 1 1 calc R U . F 2
H43B H 0.6753 0.5512 0.2941 0.036 Uiso 1 1 calc R U . F 2
H43C H 0.7565 0.5133 0.3679 0.036 Uiso 1 1 calc R U . F 2
C44 C 0.78744(10) 0.38784(10) 0.31084(9) 0.0265(2) Uani 1 1 d . . . F 2
H44A H 0.8535 0.3949 0.3237 0.040 Uiso 1 1 calc R U . F 2
H44B H 0.7722 0.4317 0.2502 0.040 Uiso 1 1 calc R U . F 2
H44C H 0.7957 0.3240 0.3193 0.040 Uiso 1 1 calc R U . F 2
C45 C 0.72540(10) 0.33716(9) 0.46562(8) 0.0253(2) Uani 1 1 d . . . F 2
H45A H 0.6690 0.3477 0.5078 0.038 Uiso 1 1 calc R U . F 2
H45B H 0.7928 0.3449 0.4756 0.038 Uiso 1 1 calc R U . F 2
H45C H 0.7338 0.2738 0.4727 0.038 Uiso 1 1 calc R U . F 2
C46 C 0.49337(9) 0.40724(8) 0.40610(7) 0.01736(18) Uani 1 1 d . . . F 2
C47 C 0.39855(9) 0.38983(8) 0.39493(7) 0.01731(18) Uani 1 1 d . . . F 2
C48 C 0.40270(8) 0.36150(8) 0.33088(7) 0.01673(18) Uani 1 1 d . . . F 2
H48 H 0.3399 0.3492 0.3222 0.020 Uiso 1 1 calc R U . F 2
C49 C 0.29494(9) 0.40052(9) 0.45176(7) 0.0214(2) Uani 1 1 d . . . F 2
C50 C 0.25915(10) 0.50190(10) 0.43822(8) 0.0271(2) Uani 1 1 d . . . F 2
H50A H 0.3144 0.5181 0.4562 0.041 Uiso 1 1 calc R U . F 2
H50B H 0.1922 0.5086 0.4735 0.041 Uiso 1 1 calc R U . F 2
H50C H 0.2481 0.5435 0.3764 0.041 Uiso 1 1 calc R U . F 2
C51 C 0.20311(11) 0.37806(14) 0.42711(10) 0.0366(3) Uani 1 1 d . . . F 2
H51A H 0.1898 0.4201 0.3658 0.055 Uiso 1 1 calc R U . F 2
H51B H 0.1385 0.3862 0.4641 0.055 Uiso 1 1 calc R U . F 2
H51C H 0.2224 0.3135 0.4357 0.055 Uiso 1 1 calc R U . F 2
C52 C 0.31175(11) 0.33233(9) 0.54833(8) 0.0260(2) Uani 1 1 d . . . F 2
H52A H 0.3715 0.3432 0.5663 0.039 Uiso 1 1 calc R U . F 2
H52B H 0.3278 0.2682 0.5559 0.039 Uiso 1 1 calc R U . F 2
H52C H 0.2467 0.3422 0.5843 0.039 Uiso 1 1 calc R U . F 2
C53 C 0.31771(9) 0.36762(7) 0.04068(7) 0.01695(18) Uani 1 1 d . . . G 2
H53 H 0.3047 0.3370 0.0105 0.020 Uiso 1 1 calc R U . G 2
C54 C -0.08093(10) 0.68792(10) -0.16556(9) 0.0288(3) Uani 1 1 d . . . H 2
H54 H -0.1098 0.7454 -0.1629 0.035 Uiso 1 1 calc R U . H 2
C55 C 0.00555(9) 0.62701(8) -0.11798(8) 0.0227(2) Uani 1 1 d . . . H 2
H55 H 0.0361 0.6428 -0.0830 0.027 Uiso 1 1 calc R U . H 2
C56 C 0.22343(8) 0.64455(7) 0.10312(7) 0.01462(17) Uani 1 1 d . . . I 2
C57 C 0.31624(8) 0.66415(7) 0.11252(7) 0.01543(17) Uani 1 1 d . . . I 2
H57 H 0.3809 0.6483 0.0822 0.019 Uiso 1 1 calc R U . I 2
C58 C 0.31778(8) 0.70616(7) 0.16482(7) 0.01605(17) Uani 1 1 d . . . I 2
C59 C 0.21904(9) 0.73233(8) 0.20562(7) 0.01747(18) Uani 1 1 d . . . I 2
C60 C 0.12369(9) 0.71176(8) 0.19997(7) 0.01763(18) Uani 1 1 d . . . I 2
C61 C 0.01678(9) 0.73729(8) 0.24758(7) 0.0204(2) Uani 1 1 d . . . I 2
C62 C -0.02139(10) 0.84401(9) 0.21146(9) 0.0268(2) Uani 1 1 d . . . I 2
H62A H 0.0333 0.8702 0.2181 0.040 Uiso 1 1 calc R U . I 2
H62B H -0.0881 0.8583 0.2439 0.040 Uiso 1 1 calc R U . I 2
H62C H -0.0336 0.8712 0.1495 0.040 Uiso 1 1 calc R U . I 2
C63 C 0.02603(11) 0.69154(10) 0.34698(8) 0.0266(2) Uani 1 1 d . . . I 2
H63A H 0.0860 0.7080 0.3588 0.040 Uiso 1 1 calc R U . I 2
H63B H 0.0383 0.6237 0.3703 0.040 Uiso 1 1 calc R U . I 2
H63C H -0.0403 0.7138 0.3749 0.040 Uiso 1 1 calc R U . I 2
C64 C -0.07256(10) 0.70159(10) 0.23485(9) 0.0276(2) Uani 1 1 d . . . I 2
H64A H -0.0523 0.6337 0.2574 0.041 Uiso 1 1 calc R U . I 2
H64B H -0.0836 0.7302 0.1726 0.041 Uiso 1 1 calc R U . I 2
H64C H -0.1388 0.7181 0.2665 0.041 Uiso 1 1 calc R U . I 2
C65 C 0.12911(8) 0.66770(7) 0.14789(7) 0.01680(18) Uani 1 1 d . . . I 2
H65 H 0.0660 0.6530 0.1429 0.020 Uiso 1 1 calc R U . I 2
C66 C 0.42241(9) 0.72396(8) 0.17622(7) 0.01875(19) Uani 1 1 d . . . I 2
C67 C 0.44135(10) 0.68087(9) 0.27359(8) 0.0243(2) Uani 1 1 d . . . I 2
H67A H 0.4443 0.6137 0.3005 0.036 Uiso 1 1 calc R U . I 2
H67B H 0.3827 0.7097 0.3028 0.036 Uiso 1 1 calc R U . I 2
H67C H 0.5090 0.6917 0.2795 0.036 Uiso 1 1 calc R U . I 2
C68 C 0.42025(11) 0.82882(9) 0.13273(9) 0.0263(2) Uani 1 1 d . . . I 2
H68A H 0.4860 0.8389 0.1430 0.040 Uiso 1 1 calc R U . I 2
H68B H 0.3585 0.8599 0.1576 0.040 Uiso 1 1 calc R U . I 2
H68C H 0.4149 0.8546 0.0698 0.040 Uiso 1 1 calc R U . I 2
C69 C 0.51918(9) 0.67936(10) 0.13377(9) 0.0252(2) Uani 1 1 d . . . I 2
H69A H 0.5219 0.6124 0.1588 0.038 Uiso 1 1 calc R U . I 2
H69B H 0.5847 0.6891 0.1447 0.038 Uiso 1 1 calc R U . I 2
H69C H 0.5127 0.7080 0.0707 0.038 Uiso 1 1 calc R U . I 2
C70 C 1.12612(10) 0.19214(9) 0.00944(9) 0.0234(2) Uani 1 1 d . . . J 2
H70 H 1.0960 0.2509 0.0093 0.028 Uiso 1 1 calc R U . J 2
C71 C 1.11331(14) 0.04411(12) 0.26450(11) 0.0389(3) Uani 1 1 d . . . K 2
H71 H 1.1381 0.0896 0.2107 0.047 Uiso 1 1 calc R U . K 2
C72 C 1.02592(14) 0.07018(11) 0.31346(12) 0.0404(3) Uani 1 1 d . . . K 2
H72 H 0.9908 0.1338 0.2933 0.048 Uiso 1 1 calc R U . K 2
C73 C 0.98986(13) 0.00333(12) 0.39181(12) 0.0398(3) Uani 1 1 d . . . K 2
H73 H 0.9305 0.0218 0.4252 0.048 Uiso 1 1 calc R U . K 2
C74 C 1.03938(13) -0.09040(11) 0.42219(10) 0.0350(3) Uani 1 1 d . . . K 2
C75 C 1.00002(19) -0.16279(14) 0.50755(14) 0.0567(5) Uani 1 1 d . . . K 2
H75A H 1.0124 -0.2218 0.5043 0.085 Uiso 1 1 calc R U . K 2
H75B H 0.9234 -0.1418 0.5188 0.085 Uiso 1 1 calc R U . K 2
H75C H 1.0387 -0.1718 0.5549 0.085 Uiso 1 1 calc R U . K 2
C76 C 1.12663(12) -0.11514(11) 0.37321(10) 0.0324(3) Uani 1 1 d . . . K 2
H76 H 1.1619 -0.1787 0.3934 0.039 Uiso 1 1 calc R U . K 2
C77 C 1.16399(13) -0.04882(11) 0.29484(11) 0.0344(3) Uani 1 1 d . . . K 2
H77 H 1.2243 -0.0673 0.2621 0.041 Uiso 1 1 calc R U . K 2

loop_
_atom_site_aniso_label
_atom_site_aniso_U_11
_atom_site_aniso_U_22
_atom_site_aniso_U_33
_atom_site_aniso_U_23
_atom_site_aniso_U_13
_atom_site_aniso_U_12
O1 0.0178(3) 0.0139(3) 0.0237(4) -0.0108(3) 0.0001(3) -0.0018(3)
O2 0.0181(3) 0.0181(3) 0.0232(4) -0.0121(3) -0.0069(3) -0.0007(3)
O3 0.0144(3) 0.0152(3) 0.0212(4) -0.0094(3) 0.0017(3) -0.0011(2)
O4 0.0250(4) 0.0330(5) 0.0542(6) -0.0313(5) 0.0122(4) -0.0126(4)
O5 0.0228(4) 0.0170(3) 0.0155(3) -0.0027(3) 0.0002(3) -0.0035(3)
O6 0.0398(5) 0.0245(4) 0.0223(4) -0.0050(3) -0.0071(4) -0.0095(4)
O7 0.0203(4) 0.0345(5) 0.0218(4) -0.0200(4) 0.0008(3) -0.0062(3)
O8 0.0196(4) 0.0199(4) 0.0359(5) -0.0034(4) 0.0010(4) -0.0022(3)
O9 0.0497(6) 0.0236(4) 0.0458(6) -0.0205(4) -0.0273(5) 0.0051(4)
O10 0.0226(4) 0.0312(4) 0.0296(4) -0.0245(4) 0.0001(3) -0.0018(3)
C1 0.0362(7) 0.0196(5) 0.0419(8) -0.0151(5) -0.0064(6) 0.0061(5)
C2 0.0263(6) 0.0241(5) 0.0389(7) -0.0162(5) -0.0027(5) 0.0040(4)
C3 0.0226(5) 0.0191(5) 0.0280(5) -0.0130(4) -0.0011(4) -0.0001(4)
C4 0.0216(5) 0.0150(4) 0.0234(5) -0.0100(4) -0.0034(4) -0.0007(3)
C5 0.0201(5) 0.0153(4) 0.0180(4) -0.0064(3) -0.0029(4) -0.0026(3)
C6 0.0157(4) 0.0135(4) 0.0175(4) -0.0085(3) -0.0002(3) -0.0019(3)
C7 0.0143(4) 0.0142(4) 0.0133(4) -0.0068(3) 0.0005(3) -0.0033(3)
C8 0.0152(4) 0.0149(4) 0.0133(4) -0.0067(3) 0.0004(3) -0.0028(3)
C9 0.0156(4) 0.0140(4) 0.0135(4) -0.0071(3) -0.0001(3) -0.0021(3)
C10 0.0147(4) 0.0134(4) 0.0137(4) -0.0063(3) -0.0006(3) -0.0021(3)
C11 0.0151(4) 0.0144(4) 0.0136(4) -0.0074(3) -0.0005(3) -0.0026(3)
C12 0.0135(4) 0.0146(4) 0.0148(4) -0.0081(3) 0.0006(3) -0.0027(3)
C13 0.0140(4) 0.0143(4) 0.0135(4) -0.0075(3) 0.0008(3) -0.0036(3)
C14 0.0141(4) 0.0144(4) 0.0136(4) -0.0074(3) 0.0004(3) -0.0032(3)
C15 0.0279(6) 0.0171(5) 0.0338(6) -0.0088(4) -0.0027(5) -0.0030(4)
C16 0.0374(7) 0.0155(5) 0.0418(8) -0.0098(5) -0.0047(6) -0.0014(5)
C17 0.0188(5) 0.0413(7) 0.0257(6) -0.0087(5) -0.0056(4) -0.0036(5)
C18 0.0224(5) 0.0480(8) 0.0247(6) -0.0170(5) -0.0047(4) -0.0095(5)
C19 0.0228(5) 0.0316(6) 0.0225(5) -0.0138(4) -0.0028(4) -0.0091(4)
C20 0.0173(4) 0.0207(4) 0.0181(4) -0.0075(4) -0.0020(4) -0.0066(4)
C21 0.0232(5) 0.0187(4) 0.0184(4) -0.0087(4) -0.0036(4) -0.0064(4)
C22 0.0151(4) 0.0151(4) 0.0155(4) -0.0078(3) -0.0015(3) -0.0031(3)
C23 0.0143(4) 0.0145(4) 0.0174(4) -0.0079(3) 0.0001(3) -0.0013(3)
C24 0.0195(5) 0.0181(4) 0.0225(5) -0.0113(4) 0.0025(4) -0.0031(4)
C25 0.0179(4) 0.0173(4) 0.0197(5) -0.0092(4) 0.0011(4) -0.0014(3)
C26 0.0197(5) 0.0368(7) 0.0457(8) -0.0259(6) 0.0062(5) -0.0087(5)
C27 0.0198(5) 0.0391(7) 0.0486(9) -0.0268(7) 0.0031(5) -0.0002(5)
C28 0.0246(6) 0.0254(6) 0.0386(7) -0.0180(5) -0.0013(5) 0.0047(4)
C29 0.0242(5) 0.0172(4) 0.0266(5) -0.0110(4) 0.0001(4) -0.0002(4)
C30 0.0177(4) 0.0151(4) 0.0176(4) -0.0058(3) -0.0015(4) 0.0000(3)
C31 0.0191(4) 0.0144(4) 0.0140(4) -0.0049(3) -0.0001(3) -0.0026(3)
C32 0.0259(5) 0.0175(4) 0.0161(4) -0.0047(4) -0.0012(4) 0.0005(4)
C33A 0.0220(6) 0.0155(5) 0.0170(5) -0.0050(4) -0.0005(4) -0.0030(4)
C34A 0.0264(6) 0.0189(5) 0.0237(6) -0.0070(4) -0.0014(5) -0.0054(5)
C35A 0.0336(7) 0.0196(5) 0.0311(7) -0.0061(5) 0.0027(6) -0.0091(5)
C36A 0.0349(8) 0.0218(6) 0.0238(6) -0.0015(5) 0.0037(6) -0.0060(6)
C37A 0.0362(8) 0.0269(6) 0.0175(5) -0.0024(5) -0.0009(5) -0.0056(6)
C38A 0.0302(7) 0.0237(6) 0.0170(5) -0.0050(4) -0.0024(5) -0.0048(5)
C33B 0.0220(6) 0.0155(5) 0.0170(5) -0.0050(4) -0.0005(4) -0.0030(4)
C34B 0.0264(6) 0.0189(5) 0.0237(6) -0.0070(4) -0.0014(5) -0.0054(5)
C35B 0.0336(7) 0.0196(5) 0.0311(7) -0.0061(5) 0.0027(6) -0.0091(5)
C36B 0.0349(8) 0.0218(6) 0.0238(6) -0.0015(5) 0.0037(6) -0.0060(6)
C37B 0.0362(8) 0.0269(6) 0.0175(5) -0.0024(5) -0.0009(5) -0.0056(6)
C38B 0.0302(7) 0.0237(6) 0.0170(5) -0.0050(4) -0.0024(5) -0.0048(5)
C39 0.0168(4) 0.0163(4) 0.0118(4) -0.0065(3) 0.0001(3) -0.0034(3)
C40 0.0163(4) 0.0186(4) 0.0153(4) -0.0093(3) 0.0010(3) -0.0032(3)
C41 0.0171(4) 0.0197(4) 0.0161(4) -0.0093(4) -0.0001(3) -0.0040(3)
C42 0.0170(4) 0.0231(5) 0.0205(5) -0.0117(4) -0.0010(4) -0.0042(4)
C43 0.0238(5) 0.0238(5) 0.0280(6) -0.0131(4) -0.0039(4) -0.0062(4)
C44 0.0179(5) 0.0377(7) 0.0307(6) -0.0213(5) 0.0028(4) -0.0079(5)
C45 0.0236(5) 0.0270(5) 0.0246(5) -0.0106(4) -0.0066(4) -0.0027(4)
C46 0.0183(4) 0.0206(4) 0.0148(4) -0.0101(3) -0.0004(3) -0.0029(3)
C47 0.0166(4) 0.0221(5) 0.0138(4) -0.0091(4) 0.0004(3) -0.0040(4)
C48 0.0164(4) 0.0207(4) 0.0140(4) -0.0091(3) 0.0012(3) -0.0044(3)
C49 0.0175(5) 0.0330(6) 0.0172(4) -0.0153(4) 0.0022(4) -0.0053(4)
C50 0.0229(5) 0.0334(6) 0.0224(5) -0.0157(5) -0.0008(4) 0.0036(5)
C51 0.0203(5) 0.0722(11) 0.0345(7) -0.0377(8) 0.0073(5) -0.0158(6)
C52 0.0300(6) 0.0311(6) 0.0173(5) -0.0119(4) 0.0056(4) -0.0098(5)
C53 0.0182(4) 0.0168(4) 0.0195(4) -0.0108(4) -0.0020(3) -0.0036(3)
C54 0.0201(5) 0.0270(6) 0.0337(6) -0.0095(5) -0.0058(5) -0.0015(4)
C55 0.0188(5) 0.0218(5) 0.0272(5) -0.0101(4) -0.0044(4) -0.0037(4)
C56 0.0153(4) 0.0149(4) 0.0146(4) -0.0083(3) 0.0011(3) -0.0029(3)
C57 0.0159(4) 0.0165(4) 0.0155(4) -0.0094(3) 0.0015(3) -0.0036(3)
C58 0.0167(4) 0.0165(4) 0.0162(4) -0.0092(3) 0.0001(3) -0.0025(3)
C59 0.0190(4) 0.0190(4) 0.0173(4) -0.0120(4) -0.0001(4) -0.0016(3)
C60 0.0182(4) 0.0192(4) 0.0159(4) -0.0104(4) 0.0019(3) -0.0019(3)
C61 0.0181(5) 0.0235(5) 0.0185(5) -0.0118(4) 0.0029(4) -0.0011(4)
C62 0.0239(5) 0.0254(5) 0.0262(6) -0.0124(5) 0.0014(4) 0.0021(4)
C63 0.0263(6) 0.0305(6) 0.0181(5) -0.0114(4) 0.0038(4) -0.0010(5)
C64 0.0187(5) 0.0389(7) 0.0285(6) -0.0203(5) 0.0069(4) -0.0072(5)
C65 0.0156(4) 0.0187(4) 0.0174(4) -0.0100(4) 0.0022(3) -0.0043(3)
C66 0.0181(4) 0.0202(4) 0.0211(5) -0.0118(4) -0.0014(4) -0.0039(4)
C67 0.0245(5) 0.0274(5) 0.0220(5) -0.0121(4) -0.0049(4) -0.0029(4)
C68 0.0284(6) 0.0226(5) 0.0308(6) -0.0120(5) -0.0028(5) -0.0090(4)
C69 0.0175(5) 0.0344(6) 0.0302(6) -0.0205(5) 0.0008(4) -0.0056(4)
C70 0.0194(5) 0.0222(5) 0.0305(6) -0.0152(4) 0.0030(4) -0.0042(4)
C71 0.0478(9) 0.0361(7) 0.0348(7) -0.0139(6) -0.0021(6) -0.0164(7)
C72 0.0383(8) 0.0304(7) 0.0471(9) -0.0133(6) -0.0085(7) -0.0031(6)
C73 0.0312(7) 0.0353(7) 0.0462(9) -0.0175(7) -0.0012(6) 0.0006(6)
C74 0.0365(7) 0.0307(7) 0.0339(7) -0.0135(6) -0.0029(6) -0.0024(5)
C75 0.0667(13) 0.0388(9) 0.0444(10) -0.0123(8) 0.0131(9) -0.0040(9)
C76 0.0359(7) 0.0310(6) 0.0334(7) -0.0176(5) -0.0076(5) -0.0020(5)
C77 0.0368(7) 0.0383(7) 0.0379(7) -0.0249(6) 0.0028(6) -0.0118(6)

loop_
_atom_type_symbol
_atom_type_description
_atom_type_scat_dispersion_real
_atom_type_scat_dispersion_imag
_atom_type_scat_source
C C 0.0033 0.0016 'International Tables Vol C Tables 4.2.6.8 and 6.1.1.4'
H H 0.0000 0.0000 'International Tables Vol C Tables 4.2.6.8 and 6.1.1.4'
O O 0.0106 0.0060 'International Tables Vol C Tables 4.2.6.8 and 6.1.1.4'

loop_
_geom_angle_atom_site_label_1
_geom_angle_atom_site_label_2
_geom_angle_atom_site_label_3
_geom_angle
_geom_angle_site_symmetry_1
_geom_angle_site_symmetry_3
_geom_angle_publ_flag
C5 O1 C6 117.47(8) . . ?
C21 O2 C22 124.83(9) . . ?
C24 O3 C23 117.31(8) . . ?
C32 O5 C31 116.63(9) . . ?
C46 O7 H7O 111.5(17) . . ?
C59 O10 H10O 108.1(17) . . ?
C16 C1 C2 120.25(12) . . ?
C16 C1 H1 119.9 . . ?
C2 C1 H1 119.9 . . ?
C1 C2 C3 120.10(13) . . ?
C1 C2 H2 119.9 . . ?
C3 C2 H2 119.9 . . ?
C2 C3 C4 119.66(12) . . ?
C2 C3 H3 120.2 . . ?
C4 C3 H3 120.2 . . ?
C3 C4 C15 120.10(11) . . ?
C3 C4 C5 122.22(10) . . ?
C15 C4 C5 117.57(11) . . ?
O8 C5 O1 122.74(10) . . ?
O8 C5 C4 125.93(10) . . ?
O1 C5 C4 111.30(9) . . ?
C53 C6 C7 123.48(9) . . ?
C53 C6 O1 118.81(9) . . ?
C7 C6 O1 117.61(9) . . ?
C6 C7 C14 116.94(9) . . ?
C6 C7 C8 118.74(9) . . ?
C14 C7 C8 124.32(9) . . ?
C7 C8 C9 111.57(8) . . ?
C7 C8 C39 115.12(8) . . ?
C9 C8 C39 112.87(8) . . ?
C7 C8 H8 105.4 . . ?
C9 C8 H8 105.4 . . ?
C39 C8 H8 105.4 . . ?
C31 C9 C10 117.24(9) . . ?
C31 C9 C8 120.32(9) . . ?
C10 C9 C8 122.45(9) . . ?
C11 C10 C9 122.69(9) . . ?
C11 C10 H10 118.7 . . ?
C9 C10 H10 118.7 . . ?
C23 C11 C10 117.07(9) . . ?
C23 C11 C12 120.26(9) . 2_665 ?
C10 C11 C12 122.65(9) . 2_665 ?
C13 C12 C56 116.60(8) . . ?
C13 C12 C11 110.76(8) . 2_665 ?
C56 C12 C11 109.75(8) . 2_665 ?
C13 C12 H12 106.4 . . ?
C56 C12 H12 106.4 . . ?
C11 C12 H12 106.4 2_665 . ?
C14 C13 C22 117.54(9) . . ?
C14 C13 C12 124.16(9) . . ?
C22 C13 C12 118.28(9) . . ?
C13 C14 C7 122.31(9) . . ?
C13 C14 H14 118.8 . . ?
C7 C14 H14 118.8 . . ?
C16 C15 C4 119.94(13) . . ?
C16 C15 H15 120.0 . . ?
C4 C15 H15 120.0 . . ?
C1 C16 C15 119.94(13) . . ?
C1 C16 H16 120.0 . . ?
C15 C16 H16 120.0 . . ?
C18 C17 C54 120.19(12) . . ?
C18 C17 H17 119.9 . . ?
C54 C17 H17 119.9 . . ?
C17 C18 C19 120.09(12) . . ?
C17 C18 H18 120.0 . . ?
C19 C18 H18 120.0 . . ?
C18 C19 C20 119.95(12) . . ?
C18 C19 H19 120.0 . . ?
C20 C19 H19 120.0 . . ?
C55 C20 C19 119.97(11) . . ?
C55 C20 C21 123.11(10) . . ?
C19 C20 C21 116.92(11) . . ?
O9 C21 O2 125.03(11) . . ?
O9 C21 C20 123.98(10) . . ?
O2 C21 C20 110.99(9) . . ?
C53 C22 O2 124.51(9) . . ?
C53 C22 C13 122.05(9) . . ?
O2 C22 C13 113.44(9) . . ?
C30 C23 C11 122.39(10) . . ?
C30 C23 O3 118.87(9) . . ?
C11 C23 O3 118.60(9) . . ?
O4 C24 O3 123.24(10) . . ?
O4 C24 C25 125.30(11) . . ?
O3 C24 C25 111.45(9) . . ?
C70 C25 C29 120.20(11) . . ?
C70 C25 C24 122.60(10) . . ?
C29 C25 C24 117.19(10) . . ?
C27 C26 C70 120.16(13) . . ?
C27 C26 H26 119.9 . . ?
C70 C26 H26 119.9 . . ?
C26 C27 C28 120.37(12) . . ?
C26 C27 H27 119.8 . . ?
C28 C27 H27 119.8 . . ?
C29 C28 C27 119.92(12) . . ?
C29 C28 H28 120.0 . . ?
C27 C28 H28 120.0 . . ?
C28 C29 C25 119.90(12) . . ?
C28 C29 H29 120.1 . . ?
C25 C29 H29 120.1 . . ?
C23 C30 C31 118.25(9) . . ?
C23 C30 H30 120.9 . . ?
C31 C30 H30 120.9 . . ?
C30 C31 C9 122.34(10) . . ?
C30 C31 O5 118.46(9) . . ?
C9 C31 O5 118.99(9) . . ?
O6 C32 O5 123.34(10) . . ?
O6 C32 C33A 124.61(12) . . ?
O5 C32 C33A 112.04(11) . . ?
O6 C32 C33B 144.5(6) . . ?
O5 C32 C33B 92.1(6) . . ?
C34A C33A C38A 120.71(12) . . ?
C34A C33A C32 121.65(12) . . ?
C38A C33A C32 117.55(13) . . ?
C35A C34A C33A 119.11(14) . . ?
C35A C34A H34A 120.4 . . ?
C33A C34A H34A 120.4 . . ?
C36A C35A C34A 119.73(15) . . ?
C36A C35A H35A 120.1 . . ?
C34A C35A H35A 120.1 . . ?
C37A C36A C35A 121.32(14) . . ?
C37A C36A H36A 119.3 . . ?
C35A C36A H36A 119.3 . . ?
C38A C37A C36A 119.34(15) . . ?
C38A C37A H37A 120.3 . . ?
C36A C37A H37A 120.3 . . ?
C37A C38A C33A 119.80(15) . . ?
C37A C38A H38A 120.1 . . ?
C33A C38A H38A 120.1 . . ?
C34B C33B C38B 128.0(16) . . ?
C34B C33B C32 131.5(13) . . ?
C38B C33B C32 100.3(14) . . ?
C33B C34B C35B 116.5(17) . . ?
C33B C34B H34B 121.7 . . ?
C35B C34B H34B 121.7 . . ?
C34B C35B C36B 116.1(18) . . ?
C34B C35B H35B 122.0 . . ?
C36B C35B H35B 122.0 . . ?
C37B C36B C35B 126.1(15) . . ?
C37B C36B H36B 117.0 . . ?
C35B C36B H36B 117.0 . . ?
C38B C37B C36B 113.0(17) . . ?
C38B C37B H37B 123.5 . . ?
C36B C37B H37B 123.5 . . ?
C33B C38B C37B 120.4(19) . . ?
C33B C38B H38B 119.8 . . ?
C37B C38B H38B 119.8 . . ?
C40 C39 C48 118.31(9) . . ?
C40 C39 C8 122.07(9) . . ?
C48 C39 C8 119.41(9) . . ?
C39 C40 C41 122.46(10) . . ?
C39 C40 H40 118.8 . . ?
C41 C40 H40 118.8 . . ?
C40 C41 C46 117.36(10) . . ?
C40 C41 C42 120.09(10) . . ?
C46 C41 C42 122.49(9) . . ?
C44 C42 C45 106.14(10) . . ?
C44 C42 C41 111.60(9) . . ?
C45 C42 C41 109.75(9) . . ?
C44 C42 C43 105.78(10) . . ?
C45 C42 C43 111.66(10) . . ?
C41 C42 C43 111.72(9) . . ?
C42 C43 H43A 109.5 . . ?
C42 C43 H43B 109.5 . . ?
H43A C43 H43B 109.5 . . ?
C42 C43 H43C 109.5 . . ?
H43A C43 H43C 109.5 . . ?
H43B C43 H43C 109.5 . . ?
C42 C44 H44A 109.5 . . ?
C42 C44 H44B 109.5 . . ?
H44A C44 H44B 109.5 . . ?
C42 C44 H44C 109.5 . . ?
H44A C44 H44C 109.5 . . ?
H44B C44 H44C 109.5 . . ?
C42 C45 H45A 109.5 . . ?
C42 C45 H45B 109.5 . . ?
H45A C45 H45B 109.5 . . ?
C42 C45 H45C 109.5 . . ?
H45A C45 H45C 109.5 . . ?
H45B C45 H45C 109.5 . . ?
O7 C46 C41 121.49(10) . . ?
O7 C46 C47 116.28(9) . . ?
C41 C46 C47 122.23(10) . . ?
C48 C47 C46 117.27(10) . . ?
C48 C47 C49 121.18(10) . . ?
C46 C47 C49 121.55(9) . . ?
C47 C48 C39 122.35(10) . . ?
C47 C48 H48 118.8 . . ?
C39 C48 H48 118.8 . . ?
C51 C49 C47 111.80(9) . . ?
C51 C49 C50 106.87(11) . . ?
C47 C49 C50 109.85(10) . . ?
C51 C49 C52 106.84(11) . . ?
C47 C49 C52 110.12(10) . . ?
C50 C49 C52 111.30(10) . . ?
C49 C50 H50A 109.5 . . ?
C49 C50 H50B 109.5 . . ?
H50A C50 H50B 109.5 . . ?
C49 C50 H50C 109.5 . . ?
H50A C50 H50C 109.5 . . ?
H50B C50 H50C 109.5 . . ?
C49 C51 H51A 109.5 . . ?
C49 C51 H51B 109.5 . . ?
H51A C51 H51B 109.5 . . ?
C49 C51 H51C 109.5 . . ?
H51A C51 H51C 109.5 . . ?
H51B C51 H51C 109.5 . . ?
C49 C52 H52A 109.5 . . ?
C49 C52 H52B 109.5 . . ?
H52A C52 H52B 109.5 . . ?
C49 C52 H52C 109.5 . . ?
H52A C52 H52C 109.5 . . ?
H52B C52 H52C 109.5 . . ?
C6 C53 C22 117.61(9) . . ?
C6 C53 H53 121.2 . . ?
C22 C53 H53 121.2 . . ?
C17 C54 C55 120.18(13) . . ?
C17 C54 H54 119.9 . . ?
C55 C54 H54 119.9 . . ?
C54 C55 C20 119.61(12) . . ?
C54 C55 H55 120.2 . . ?
C20 C55 H55 120.2 . . ?
C65 C56 C57 118.49(9) . . ?
C65 C56 C12 119.51(9) . . ?
C57 C56 C12 121.90(9) . . ?
C56 C57 C58 122.41(9) . . ?
C56 C57 H57 118.8 . . ?
C58 C57 H57 118.8 . . ?
C57 C58 C59 116.93(9) . . ?
C57 C58 C66 121.13(9) . . ?
C59 C58 C66 121.94(9) . . ?
O10 C59 C60 121.54(10) . . ?
O10 C59 C58 115.82(10) . . ?
C60 C59 C58 122.64(10) . . ?
C65 C60 C59 116.91(10) . . ?
C65 C60 C61 120.68(10) . . ?
C59 C60 C61 122.40(10) . . ?
C64 C61 C63 105.88(10) . . ?
C64 C61 C60 111.54(9) . . ?
C63 C61 C60 111.11(9) . . ?
C64 C61 C62 106.37(10) . . ?
C63 C61 C62 110.58(10) . . ?
C60 C61 C62 111.13(10) . . ?
C61 C62 H62A 109.5 . . ?
C61 C62 H62B 109.5 . . ?
H62A C62 H62B 109.5 . . ?
C61 C62 H62C 109.5 . . ?
H62A C62 H62C 109.5 . . ?
H62B C62 H62C 109.5 . . ?
C61 C63 H63A 109.5 . . ?
C61 C63 H63B 109.5 . . ?
H63A C63 H63B 109.5 . . ?
C61 C63 H63C 109.5 . . ?
H63A C63 H63C 109.5 . . ?
H63B C63 H63C 109.5 . . ?
C61 C64 H64A 109.5 . . ?
C61 C64 H64B 109.5 . . ?
H64A C64 H64B 109.5 . . ?
C61 C64 H64C 109.5 . . ?
H64A C64 H64C 109.5 . . ?
H64B C64 H64C 109.5 . . ?
C56 C65 C60 122.49(10) . . ?
C56 C65 H65 118.8 . . ?
C60 C65 H65 118.8 . . ?
C69 C66 C68 107.17(10) . . ?
C69 C66 C58 111.41(9) . . ?
C68 C66 C58 110.66(9) . . ?
C69 C66 C67 106.77(10) . . ?
C68 C66 C67 110.00(10) . . ?
C58 C66 C67 110.71(9) . . ?
C66 C67 H67A 109.5 . . ?
C66 C67 H67B 109.5 . . ?
H67A C67 H67B 109.5 . . ?
C66 C67 H67C 109.5 . . ?
H67A C67 H67C 109.5 . . ?
H67B C67 H67C 109.5 . . ?
C66 C68 H68A 109.5 . . ?
C66 C68 H68B 109.5 . . ?
H68A C68 H68B 109.5 . . ?
C66 C68 H68C 109.5 . . ?
H68A C68 H68C 109.5 . . ?
H68B C68 H68C 109.5 . . ?
C66 C69 H69A 109.5 . . ?
C66 C69 H69B 109.5 . . ?
H69A C69 H69B 109.5 . . ?
C66 C69 H69C 109.5 . . ?
H69A C69 H69C 109.5 . . ?
H69B C69 H69C 109.5 . . ?
C26 C70 C25 119.44(11) . . ?
C26 C70 H70 120.3 . . ?
C25 C70 H70 120.3 . . ?
C77 C71 C72 119.37(15) . . ?
C77 C71 H71 120.3 . . ?
C72 C71 H71 120.3 . . ?
C73 C72 C71 120.03(15) . . ?
C73 C72 H72 120.0 . . ?
C71 C72 H72 120.0 . . ?
C72 C73 C74 120.98(16) . . ?
C72 C73 H73 119.5 . . ?
C74 C73 H73 119.5 . . ?
C76 C74 C73 118.32(15) . . ?
C76 C74 C75 120.89(15) . . ?
C73 C74 C75 120.77(15) . . ?
C74 C75 H75A 109.5 . . ?
C74 C75 H75B 109.5 . . ?
H75A C75 H75B 109.5 . . ?
C74 C75 H75C 109.5 . . ?
H75A C75 H75C 109.5 . . ?
H75B C75 H75C 109.5 . . ?
C74 C76 C77 121.29(14) . . ?
C74 C76 H76 119.4 . . ?
C77 C76 H76 119.4 . . ?
C71 C77 C76 119.99(15) . . ?
C71 C77 H77 120.0 . . ?
C76 C77 H77 120.0 . . ?

loop_
_geom_bond_atom_site_label_1
_geom_bond_atom_site_label_2
_geom_bond_distance
_geom_bond_site_symmetry_2
_geom_bond_publ_flag
O1 C5 1.3625(13) . ?
O1 C6 1.4041(12) . ?
O2 C21 1.3526(13) . ?
O2 C22 1.3913(12) . ?
O3 C24 1.3677(13) . ?
O3 C23 1.3991(12) . ?
O4 C24 1.2010(15) . ?
O5 C32 1.3759(15) . ?
O5 C31 1.3983(13) . ?
O6 C32 1.1980(16) . ?
O7 C46 1.3780(13) . ?
O7 H7O 0.84(3) . ?
O8 C5 1.2006(14) . ?
O9 C21 1.2043(15) . ?
O10 C59 1.3750(13) . ?
O10 H10O 0.78(2) . ?
C1 C16 1.386(2) . ?
C1 C2 1.388(2) . ?
C1 H1 0.9500 . ?
C2 C3 1.3890(17) . ?
C2 H2 0.9500 . ?
C3 C4 1.3925(17) . ?
C3 H3 0.9500 . ?
C4 C15 1.3928(17) . ?
C4 C5 1.4836(15) . ?
C6 C53 1.3833(14) . ?
C6 C7 1.3885(14) . ?
C7 C14 1.3976(14) . ?
C7 C8 1.5204(14) . ?
C8 C9 1.5207(14) . ?
C8 C39 1.5232(14) . ?
C8 H8 1.0000 . ?
C9 C31 1.3878(14) . ?
C9 C10 1.3959(14) . ?
C10 C11 1.3930(14) . ?
C10 H10 0.9500 . ?
C11 C23 1.3923(14) . ?
C11 C12 1.5245(14) 2_665 ?
C12 C13 1.5197(14) . ?
C12 C56 1.5210(14) . ?
C12 C11 1.5245(14) 2_665 ?
C12 H12 1.0000 . ?
C13 C14 1.3955(14) . ?
C13 C22 1.4046(14) . ?
C14 H14 0.9500 . ?
C15 C16 1.3872(18) . ?
C15 H15 0.9500 . ?
C16 H16 0.9500 . ?
C17 C18 1.382(2) . ?
C17 C54 1.387(2) . ?
C17 H17 0.9500 . ?
C18 C19 1.3854(19) . ?
C18 H18 0.9500 . ?
C19 C20 1.3930(16) . ?
C19 H19 0.9500 . ?
C20 C55 1.3918(17) . ?
C20 C21 1.4813(16) . ?
C22 C53 1.3865(14) . ?
C23 C30 1.3830(15) . ?
C24 C25 1.4802(16) . ?
C25 C70 1.3941(16) . ?
C25 C29 1.3958(16) . ?
C26 C27 1.387(2) . ?
C26 C70 1.3910(17) . ?
C26 H26 0.9500 . ?
C27 C28 1.388(2) . ?
C27 H27 0.9500 . ?
C28 C29 1.3854(18) . ?
C28 H28 0.9500 . ?
C29 H29 0.9500 . ?
C30 C31 1.3839(15) . ?
C30 H30 0.9500 . ?
C32 C33A 1.4770(16) . ?
C32 C33B 1.763(17) . ?
C33A C34A 1.396(2) . ?
C33A C38A 1.3983(19) . ?
C34A C35A 1.3913(19) . ?
C34A H34A 0.9500 . ?
C35A C36A 1.389(2) . ?
C35A H35A 0.9500 . ?
C36A C37A 1.386(3) . ?
C36A H36A 0.9500 . ?
C37A C38A 1.3854(19) . ?
C37A H37A 0.9500 . ?
C38A H38A 0.9500 . ?
C33B C34B 1.35(3) . ?
C33B C38B 1.36(2) . ?
C34B C35B 1.37(2) . ?
C34B H34B 0.9500 . ?
C35B C36B 1.47(3) . ?
C35B H35B 0.9500 . ?
C36B C37B 1.39(3) . ?
C36B H36B 0.9500 . ?
C37B C38B 1.39(3) . ?
C37B H37B 0.9500 . ?
C38B H38B 0.9500 . ?
C39 C40 1.3850(15) . ?
C39 C48 1.3958(14) . ?
C40 C41 1.3970(14) . ?
C40 H40 0.9500 . ?
C41 C46 1.4029(15) . ?
C41 C42 1.5413(15) . ?
C42 C44 1.5337(17) . ?
C42 C45 1.5404(17) . ?
C42 C43 1.5425(17) . ?
C43 H43A 0.9800 . ?
C43 H43B 0.9800 . ?
C43 H43C 0.9800 . ?
C44 H44A 0.9800 . ?
C44 H44B 0.9800 . ?
C44 H44C 0.9800 . ?
C45 H45A 0.9800 . ?
C45 H45B 0.9800 . ?
C45 H45C 0.9800 . ?
C46 C47 1.4107(15) . ?
C47 C48 1.3923(14) . ?
C47 C49 1.5386(15) . ?
C48 H48 0.9500 . ?
C49 C51 1.5329(18) . ?
C49 C50 1.5389(19) . ?
C49 C52 1.5394(17) . ?
C50 H50A 0.9800 . ?
C50 H50B 0.9800 . ?
C50 H50C 0.9800 . ?
C51 H51A 0.9800 . ?
C51 H51B 0.9800 . ?
C51 H51C 0.9800 . ?
C52 H52A 0.9800 . ?
C52 H52B 0.9800 . ?
C52 H52C 0.9800 . ?
C53 H53 0.9500 . ?
C54 C55 1.3889(17) . ?
C54 H54 0.9500 . ?
C55 H55 0.9500 . ?
C56 C65 1.3910(14) . ?
C56 C57 1.3922(14) . ?
C57 C58 1.3944(14) . ?
C57 H57 0.9500 . ?
C58 C59 1.4130(14) . ?
C58 C66 1.5384(15) . ?
C59 C60 1.4080(16) . ?
C60 C65 1.3967(15) . ?
C60 C61 1.5452(15) . ?
C61 C64 1.5361(18) . ?
C61 C63 1.5427(17) . ?
C61 C62 1.5455(17) . ?
C62 H62A 0.9800 . ?
C62 H62B 0.9800 . ?
C62 H62C 0.9800 . ?
C63 H63A 0.9800 . ?
C63 H63B 0.9800 . ?
C63 H63C 0.9800 . ?
C64 H64A 0.9800 . ?
C64 H64B 0.9800 . ?
C64 H64C 0.9800 . ?
C65 H65 0.9500 . ?
C66 C69 1.5337(17) . ?
C66 C68 1.5355(17) . ?
C66 C67 1.5397(16) . ?
C67 H67A 0.9800 . ?
C67 H67B 0.9800 . ?
C67 H67C 0.9800 . ?
C68 H68A 0.9800 . ?
C68 H68B 0.9800 . ?
C68 H68C 0.9800 . ?
C69 H69A 0.9800 . ?
C69 H69B 0.9800 . ?
C69 H69C 0.9800 . ?
C70 H70 0.9500 . ?
C71 C77 1.385(2) . ?
C71 C72 1.389(3) . ?
C71 H71 0.9500 . ?
C72 C73 1.388(2) . ?
C72 H72 0.9500 . ?
C73 C74 1.393(2) . ?
C73 H73 0.9500 . ?
C74 C76 1.380(2) . ?
C74 C75 1.510(2) . ?
C75 H75A 0.9800 . ?
C75 H75B 0.9800 . ?
C75 H75C 0.9800 . ?
C76 C77 1.391(2) . ?
C76 H76 0.9500 . ?
C77 H77 0.9500 . ?

loop_
_geom_torsion_atom_site_label_1
_geom_torsion_atom_site_label_2
_geom_torsion_atom_site_label_3
_geom_torsion_atom_site_label_4
_geom_torsion
_geom_torsion_site_symmetry_1
_geom_torsion_site_symmetry_2
_geom_torsion_site_symmetry_3
_geom_torsion_site_symmetry_4
_geom_torsion_publ_flag
C16 C1 C2 C3 0.3(2) . . . . ?
C1 C2 C3 C4 0.3(2) . . . . ?
C2 C3 C4 C15 -0.57(19) . . . . ?
C2 C3 C4 C5 175.69(12) . . . . ?
C6 O1 C5 O8 8.86(16) . . . . ?
C6 O1 C5 C4 -169.12(9) . . . . ?
C3 C4 C5 O8 -178.42(13) . . . . ?
C15 C4 C5 O8 -2.07(19) . . . . ?
C3 C4 C5 O1 -0.52(16) . . . . ?
C15 C4 C5 O1 175.83(11) . . . . ?
C5 O1 C6 C53 -79.41(13) . . . . ?
C5 O1 C6 C7 104.02(11) . . . . ?
C53 C6 C7 C14 -2.21(15) . . . . ?
O1 C6 C7 C14 174.19(9) . . . . ?
C53 C6 C7 C8 178.07(10) . . . . ?
O1 C6 C7 C8 -5.53(14) . . . . ?
C6 C7 C8 C9 64.57(12) . . . . ?
C14 C7 C8 C9 -115.13(11) . . . . ?
C6 C7 C8 C39 -165.12(9) . . . . ?
C14 C7 C8 C39 15.19(14) . . . . ?
C7 C8 C9 C31 -147.93(10) . . . . ?
C39 C8 C9 C31 80.60(12) . . . . ?
C7 C8 C9 C10 32.17(13) . . . . ?
C39 C8 C9 C10 -99.30(11) . . . . ?
C31 C9 C10 C11 1.32(15) . . . . ?
C8 C9 C10 C11 -178.78(9) . . . . ?
C9 C10 C11 C23 -0.54(15) . . . . ?
C9 C10 C11 C12 177.80(9) . . . 2_665 ?
C56 C12 C13 C14 -16.42(14) . . . . ?
C11 C12 C13 C14 110.03(11) 2_665 . . . ?
C56 C12 C13 C22 164.94(9) . . . . ?
C11 C12 C13 C22 -68.61(11) 2_665 . . . ?
C22 C13 C14 C7 0.56(15) . . . . ?
C12 C13 C14 C7 -178.09(9) . . . . ?
C6 C7 C14 C13 1.63(15) . . . . ?
C8 C7 C14 C13 -178.67(9) . . . . ?
C3 C4 C15 C16 0.2(2) . . . . ?
C5 C4 C15 C16 -176.21(13) . . . . ?
C2 C1 C16 C15 -0.6(2) . . . . ?
C4 C15 C16 C1 0.4(2) . . . . ?
C54 C17 C18 C19 -0.9(2) . . . . ?
C17 C18 C19 C20 0.1(2) . . . . ?
C18 C19 C20 C55 0.59(18) . . . . ?
C18 C19 C20 C21 -178.72(11) . . . . ?
C22 O2 C21 O9 -6.92(19) . . . . ?
C22 O2 C21 C20 173.70(9) . . . . ?
C55 C20 C21 O9 178.06(13) . . . . ?
C19 C20 C21 O9 -2.66(18) . . . . ?
C55 C20 C21 O2 -2.56(16) . . . . ?
C19 C20 C21 O2 176.73(10) . . . . ?
C21 O2 C22 C53 4.67(17) . . . . ?
C21 O2 C22 C13 -174.59(10) . . . . ?
C14 C13 C22 C53 -2.37(15) . . . . ?
C12 C13 C22 C53 176.36(9) . . . . ?
C14 C13 C22 O2 176.91(9) . . . . ?
C12 C13 C22 O2 -4.36(13) . . . . ?
C10 C11 C23 C30 -0.55(16) . . . . ?
C12 C11 C23 C30 -178.94(10) 2_665 . . . ?
C10 C11 C23 O3 -176.28(9) . . . . ?
C12 C11 C23 O3 5.33(14) 2_665 . . . ?
C24 O3 C23 C30 62.22(13) . . . . ?
C24 O3 C23 C11 -121.90(11) . . . . ?
C23 O3 C24 O4 8.04(17) . . . . ?
C23 O3 C24 C25 -170.55(9) . . . . ?
O4 C24 C25 C70 173.42(13) . . . . ?
O3 C24 C25 C70 -8.03(16) . . . . ?
O4 C24 C25 C29 -7.41(19) . . . . ?
O3 C24 C25 C29 171.14(10) . . . . ?
C70 C26 C27 C28 0.3(2) . . . . ?
C26 C27 C28 C29 -0.1(2) . . . . ?
C27 C28 C29 C25 -0.4(2) . . . . ?
C70 C25 C29 C28 0.66(19) . . . . ?
C24 C25 C29 C28 -178.53(12) . . . . ?
C11 C23 C30 C31 0.80(17) . . . . ?
O3 C23 C30 C31 176.52(10) . . . . ?
C23 C30 C31 C9 0.04(17) . . . . ?
C23 C30 C31 O5 174.82(10) . . . . ?
C10 C9 C31 C30 -1.06(16) . . . . ?
C8 C9 C31 C30 179.04(10) . . . . ?
C10 C9 C31 O5 -175.81(9) . . . . ?
C8 C9 C31 O5 4.28(15) . . . . ?
C32 O5 C31 C30 64.55(14) . . . . ?
C32 O5 C31 C9 -120.49(11) . . . . ?
C31 O5 C32 O6 13.48(17) . . . . ?
C31 O5 C32 C33A -164.85(10) . . . . ?
C31 O5 C32 C33B -164.9(5) . . . . ?
O6 C32 C33A C34A -165.92(13) . . . . ?
O5 C32 C33A C34A 12.38(17) . . . . ?
O6 C32 C33A C38A 10.61(19) . . . . ?
O5 C32 C33A C38A -171.08(11) . . . . ?
C38A C33A C34A C35A -0.1(2) . . . . ?
C32 C33A C34A C35A 176.34(13) . . . . ?
C33A C34A C35A C36A -0.1(2) . . . . ?
C34A C35A C36A C37A 0.6(2) . . . . ?
C35A C36A C37A C38A -0.8(2) . . . . ?
C36A C37A C38A C33A 0.6(2) . . . . ?
C34A C33A C38A C37A -0.1(2) . . . . ?
C32 C33A C38A C37A -176.71(13) . . . . ?
O6 C32 C33B C34B -163.3(12) . . . . ?
O5 C32 C33B C34B 14.4(16) . . . . ?
O6 C32 C33B C38B 11.1(16) . . . . ?
O5 C32 C33B C38B -171.3(10) . . . . ?
C38B C33B C34B C35B 0(3) . . . . ?
C32 C33B C34B C35B 173.3(14) . . . . ?
C33B C34B C35B C36B -2(2) . . . . ?
C34B C35B C36B C37B 3(3) . . . . ?
C35B C36B C37B C38B -2(3) . . . . ?
C34B C33B C38B C37B 0(3) . . . . ?
C32 C33B C38B C37B -174.3(15) . . . . ?
C36B C37B C38B C33B 0(3) . . . . ?
C7 C8 C39 C40 -126.66(10) . . . . ?
C9 C8 C39 C40 3.02(13) . . . . ?
C7 C8 C39 C48 58.68(12) . . . . ?
C9 C8 C39 C48 -171.64(9) . . . . ?
C48 C39 C40 C41 1.40(16) . . . . ?
C8 C39 C40 C41 -173.31(10) . . . . ?
C39 C40 C41 C46 -2.08(16) . . . . ?
C39 C40 C41 C42 175.09(10) . . . . ?
C40 C41 C42 C44 0.62(15) . . . . ?
C46 C41 C42 C44 177.64(11) . . . . ?
C40 C41 C42 C45 -116.75(11) . . . . ?
C46 C41 C42 C45 60.26(14) . . . . ?
C40 C41 C42 C43 118.83(11) . . . . ?
C46 C41 C42 C43 -64.15(14) . . . . ?
C40 C41 C46 O7 -179.14(10) . . . . ?
C42 C41 C46 O7 3.77(16) . . . . ?
C40 C41 C46 C47 1.66(16) . . . . ?
C42 C41 C46 C47 -175.43(10) . . . . ?
O7 C46 C47 C48 -179.84(10) . . . . ?
C41 C46 C47 C48 -0.60(16) . . . . ?
O7 C46 C47 C49 -0.53(16) . . . . ?
C41 C46 C47 C49 178.70(10) . . . . ?
C46 C47 C48 C39 -0.13(16) . . . . ?
C49 C47 C48 C39 -179.44(10) . . . . ?
C40 C39 C48 C47 -0.25(16) . . . . ?
C8 C39 C48 C47 174.61(10) . . . . ?
C48 C47 C49 C51 -0.88(17) . . . . ?
C46 C47 C49 C51 179.84(12) . . . . ?
C48 C47 C49 C50 -119.34(11) . . . . ?
C46 C47 C49 C50 61.38(13) . . . . ?
C48 C47 C49 C52 117.73(12) . . . . ?
C46 C47 C49 C52 -61.54(14) . . . . ?
C7 C6 C53 C22 0.52(16) . . . . ?
O1 C6 C53 C22 -175.83(9) . . . . ?
O2 C22 C53 C6 -177.34(10) . . . . ?
C13 C22 C53 C6 1.86(16) . . . . ?
C18 C17 C54 C55 1.0(2) . . . . ?
C17 C54 C55 C20 -0.2(2) . . . . ?
C19 C20 C55 C54 -0.53(18) . . . . ?
C21 C20 C55 C54 178.73(12) . . . . ?
C13 C12 C56 C65 -114.67(11) . . . . ?
C11 C12 C56 C65 118.38(10) 2_665 . . . ?
C13 C12 C56 C57 68.90(13) . . . . ?
C11 C12 C56 C57 -58.05(12) 2_665 . . . ?
C65 C56 C57 C58 -0.16(15) . . . . ?
C12 C56 C57 C58 176.30(9) . . . . ?
C56 C57 C58 C59 -2.76(15) . . . . ?
C56 C57 C58 C66 177.97(10) . . . . ?
C57 C58 C59 O10 -175.67(10) . . . . ?
C66 C58 C59 O10 3.60(15) . . . . ?
C57 C58 C59 C60 4.49(16) . . . . ?
C66 C58 C59 C60 -176.24(10) . . . . ?
O10 C59 C60 C65 177.00(10) . . . . ?
C58 C59 C60 C65 -3.17(16) . . . . ?
O10 C59 C60 C61 -2.19(16) . . . . ?
C58 C59 C60 C61 177.64(10) . . . . ?
C65 C60 C61 C64 4.35(15) . . . . ?
C59 C60 C61 C64 -176.49(11) . . . . ?
C65 C60 C61 C63 122.24(12) . . . . ?
C59 C60 C61 C63 -58.60(14) . . . . ?
C65 C60 C61 C62 -114.18(12) . . . . ?
C59 C60 C61 C62 64.98(14) . . . . ?
C57 C56 C65 C60 1.61(16) . . . . ?
C12 C56 C65 C60 -174.94(10) . . . . ?
C59 C60 C65 C56 0.01(16) . . . . ?
C61 C60 C65 C56 179.21(10) . . . . ?
C57 C58 C66 C69 -7.14(14) . . . . ?
C59 C58 C66 C69 173.63(10) . . . . ?
C57 C58 C66 C68 111.99(12) . . . . ?
C59 C58 C66 C68 -67.25(13) . . . . ?
C57 C58 C66 C67 -125.79(11) . . . . ?
C59 C58 C66 C67 54.98(14) . . . . ?
C27 C26 C70 C25 -0.1(2) . . . . ?
C29 C25 C70 C26 -0.44(19) . . . . ?
C24 C25 C70 C26 178.71(12) . . . . ?
C77 C71 C72 C73 -0.3(3) . . . . ?
C71 C72 C73 C74 -0.7(3) . . . . ?
C72 C73 C74 C76 1.2(3) . . . . ?
C72 C73 C74 C75 179.85(19) . . . . ?
C73 C74 C76 C77 -0.8(2) . . . . ?
C75 C74 C76 C77 -179.47(18) . . . . ?
C72 C71 C77 C76 0.6(2) . . . . ?
C74 C76 C77 C71 -0.1(2) . . . . ?
